data_4327312
loop_
_publ_author_name
'Hyun Hee Ko'
'Jeong Hak Lim'
'Hyoung Chan Kim'
'Chang Seop Hong'

_publ_section_title
;
 Coexistence of Spin Canting and Metamagnetism in a One-Dimensional
 Mn(III) Complex Bridged by a Single End-to-End Azide
;
_journal_name_full 'Inorganic Chemistry'
_journal_page_first 8847
_journal_page_last 8849
_journal_paper_doi 10.1021/ic061415+
_journal_volume 45
_journal_year 2006
_chemical_formula_sum 'C16 H12 Br2 Mn N5 O2'
_chemical_formula_weight 521.07
_chemical_name_systematic
;
 ?
;
_space_group_IT_number 61
_symmetry_cell_setting orthorhombic
_symmetry_space_group_name_Hall '-P 2ac 2ab'
_symmetry_space_group_name_H-M 'P b c a'
_atom_sites_solution_hydrogens geom
_atom_sites_solution_primary direct
_atom_sites_solution_secondary difmap
_audit_creation_method SHELXL-97
_cell_angle_alpha 90.00
_cell_angle_beta 90.00
_cell_angle_gamma 90.00
_cell_formula_units_Z 8
_cell_length_a 11.5082(2)
_cell_length_b 11.2664(2)
_cell_length_c 27.3565(5)
_cell_measurement_temperature 293(2)
_cell_volume 3546.93(11)
_computing_structure_refinement 'SHELXL-97 (Sheldrick, 1997)'
_diffrn_ambient_temperature 293(2)
_diffrn_measured_fraction_theta_full 0.999
_diffrn_measured_fraction_theta_max 0.999
_diffrn_measurement_device_type 'SMART APEXIII Area Detector'
_diffrn_radiation_monochromator graphite
_diffrn_radiation_source 'fine-focus sealed tube'
_diffrn_radiation_type MoK\a
_diffrn_radiation_wavelength 0.71073
_diffrn_reflns_av_R_equivalents 0.0650
_diffrn_reflns_av_sigmaI/netI 0.0591
_diffrn_reflns_limit_h_max 15
_diffrn_reflns_limit_h_min -12
_diffrn_reflns_limit_k_max 15
_diffrn_reflns_limit_k_min -15
_diffrn_reflns_limit_l_max 36
_diffrn_reflns_limit_l_min -36
_diffrn_reflns_number 21406
_diffrn_reflns_theta_full 28.28
_diffrn_reflns_theta_max 28.28
_diffrn_reflns_theta_min 2.31
_exptl_absorpt_coefficient_mu 5.272
_exptl_absorpt_correction_type multi-scan
_exptl_absorpt_process_details sadabs
_exptl_crystal_colour brown
_exptl_crystal_density_diffrn 1.952
_exptl_crystal_description plate
_exptl_crystal_F_000 2032
_exptl_crystal_size_max 0.29
_exptl_crystal_size_mid 0.25
_exptl_crystal_size_min 0.013
_refine_diff_density_max 0.687
_refine_diff_density_min -0.862
_refine_diff_density_rms 0.101
_refine_ls_extinction_method none
_refine_ls_goodness_of_fit_ref 1.000
_refine_ls_hydrogen_treatment mixed
_refine_ls_matrix_type full
_refine_ls_number_parameters 283
_refine_ls_number_reflns 4401
_refine_ls_number_restraints 0
_refine_ls_restrained_S_all 1.000
_refine_ls_R_factor_all 0.0845
_refine_ls_R_factor_gt 0.0387
_refine_ls_shift/su_max 0.002
_refine_ls_shift/su_mean 0.000
_refine_ls_structure_factor_coef Fsqd
_refine_ls_weighting_details 'calc w=1/[\s^2^(Fo^2^)+(0.0300P)^2^+4.2852P] where P=(Fo^2^+2Fc^2^)/3'
_refine_ls_weighting_scheme calc
_refine_ls_wR_factor_gt 0.0766
_refine_ls_wR_factor_ref 0.0937
_reflns_number_gt 2772
_reflns_number_total 4401
_reflns_threshold_expression >2sigma(I)
_cod_data_source_file ic0614152Bsi20060728_035501.cif
_cod_data_source_block ort
_cod_database_code 4327312

loop_
_symmetry_equiv_pos_as_xyz
'x, y, z'
'-x+1/2, -y, z+1/2'
'-x, y+1/2, -z+1/2'
'x+1/2, -y+1/2, -z'
'-x, -y, -z'
'x-1/2, y, -z-1/2'
'x, -y-1/2, z-1/2'
'-x-1/2, y-1/2, z'

loop_
_atom_site_label
_atom_site_type_symbol
_atom_site_fract_x
_atom_site_fract_y
_atom_site_fract_z
_atom_site_U_iso_or_equiv
_atom_site_adp_type
_atom_site_occupancy
_atom_site_symmetry_multiplicity
_atom_site_calc_flag
Mn1 Mn 0.75480(5) 0.33729(4) 0.675140(18) 0.02518(13) Uani 1 1 d
O1 O 0.8658(2) 0.3669(2) 0.62636(9) 0.0398(7) Uani 1 1 d
O2 O 0.8325(2) 0.4283(2) 0.72249(9) 0.0301(6) Uani 1 1 d
N1 N 0.6719(2) 0.2211(2) 0.63359(10) 0.0250(6) Uani 1 1 d
N2 N 0.6218(2) 0.3092(2) 0.71987(10) 0.0266(6) Uani 1 1 d
C1 C 0.8830(3) 0.3087(3) 0.58504(13) 0.0317(8) Uani 1 1 d
C2 C 0.9783(5) 0.3396(5) 0.55625(17) 0.0562(14) Uani 1 1 d
H2 H 1.020(4) 0.392(4) 0.5661(17) 0.059(16) Uiso 1 1 d
C3 C 1.0058(4) 0.2800(5) 0.51435(16) 0.0533(13) Uani 1 1 d
H3 H 1.082(4) 0.299(4) 0.4976(18) 0.075(15) Uiso 1 1 d
C4 C 0.9383(4) 0.1871(4) 0.49838(13) 0.0399(10) Uani 1 1 d
C5 C 0.8413(4) 0.1559(4) 0.52432(14) 0.0344(9) Uani 1 1 d
H5 H 0.797(3) 0.098(3) 0.5147(14) 0.038(11) Uiso 1 1 d
C6 C 0.8121(3) 0.2153(3) 0.56779(12) 0.0290(8) Uani 1 1 d
C7 C 0.7093(3) 0.1763(3) 0.59358(13) 0.0289(8) Uani 1 1 d
H7 H 0.668(4) 0.109(4) 0.5778(16) 0.058(14) Uiso 1 1 d
C8 C 0.5707(3) 0.1653(4) 0.65868(15) 0.0333(9) Uani 1 1 d
H8A H 0.600(4) 0.088(4) 0.6749(15) 0.054(13) Uiso 1 1 d
H8B H 0.517(3) 0.143(3) 0.6347(13) 0.024(9) Uiso 1 1 d
C9 C 0.5228(3) 0.2515(4) 0.69464(15) 0.0355(9) Uani 1 1 d
H9A H 0.473(3) 0.214(3) 0.7194(15) 0.047(12) Uiso 1 1 d
H9B H 0.478(4) 0.317(4) 0.6764(15) 0.051(13) Uiso 1 1 d
C10 C 0.6103(3) 0.3486(3) 0.76356(13) 0.0278(8) Uani 1 1 d
H10 H 0.539(3) 0.335(3) 0.7800(13) 0.032(10) Uiso 1 1 d
C11 C 0.6949(3) 0.4216(3) 0.78880(13) 0.0282(8) Uani 1 1 d
C12 C 0.6663(4) 0.4613(3) 0.83629(13) 0.0328(9) Uani 1 1 d
H12 H 0.592(4) 0.436(3) 0.8487(14) 0.038(11) Uiso 1 1 d
C13 C 0.7396(4) 0.5356(3) 0.86101(13) 0.0371(9) Uani 1 1 d
C14 C 0.8434(4) 0.5716(4) 0.83968(15) 0.0392(10) Uani 1 1 d
H14 H 0.890(3) 0.626(3) 0.8567(13) 0.030(10) Uiso 1 1 d
C15 C 0.8728(4) 0.5339(3) 0.79375(14) 0.0335(9) Uani 1 1 d
H15 H 0.941(3) 0.558(3) 0.7790(13) 0.034(11) Uiso 1 1 d
C16 C 0.7994(3) 0.4590(3) 0.76693(12) 0.0263(8) Uani 1 1 d
Br1 Br 0.98243(5) 0.10307(4) 0.441404(16) 0.05509(15) Uani 1 1 d
Br2 Br 0.70007(4) 0.59459(5) 0.923846(16) 0.05340(15) Uani 1 1 d
N3 N 0.8576(3) 0.1688(3) 0.70029(13) 0.0413(8) Uani 1 1 d
N4 N 0.8565(3) 0.0827(3) 0.67577(11) 0.0300(7) Uani 1 1 d
N5 N 0.6467(3) 0.4982(3) 0.65060(12) 0.0375(8) Uani 1 1 d

loop_
_atom_site_aniso_label
_atom_site_aniso_U_11
_atom_site_aniso_U_22
_atom_site_aniso_U_33
_atom_site_aniso_U_23
_atom_site_aniso_U_13
_atom_site_aniso_U_12
Mn1 0.0250(3) 0.0247(2) 0.0257(3) -0.0030(2) 0.0027(2) -0.0050(2)
O1 0.0429(17) 0.0430(15) 0.0335(14) -0.0121(13) 0.0128(12) -0.0183(13)
O2 0.0266(14) 0.0335(14) 0.0302(13) -0.0069(11) 0.0033(10) -0.0071(10)
N1 0.0239(17) 0.0253(15) 0.0259(14) 0.0010(13) -0.0018(12) -0.0017(12)
N2 0.0211(16) 0.0288(15) 0.0298(15) -0.0024(13) -0.0010(12) -0.0044(12)
C1 0.033(2) 0.034(2) 0.0276(18) -0.0006(17) 0.0022(15) -0.0069(16)
C2 0.057(3) 0.067(3) 0.045(3) -0.015(3) 0.017(2) -0.033(3)
C3 0.050(3) 0.069(3) 0.040(2) -0.009(2) 0.020(2) -0.018(2)
C4 0.050(3) 0.041(2) 0.0279(19) -0.0035(18) 0.0079(18) 0.002(2)
C5 0.042(3) 0.032(2) 0.0293(19) -0.0030(18) -0.0002(17) -0.0030(19)
C6 0.034(2) 0.0303(18) 0.0229(17) 0.0034(15) 0.0011(15) 0.0010(16)
C7 0.030(2) 0.0268(18) 0.0294(18) -0.0005(17) -0.0039(15) -0.0018(16)
C8 0.026(2) 0.037(2) 0.037(2) -0.0042(19) 0.0004(17) -0.0123(18)
C9 0.024(2) 0.044(2) 0.038(2) -0.0059(19) 0.0016(17) -0.0059(19)
C10 0.022(2) 0.0296(19) 0.0312(19) 0.0016(16) 0.0032(15) -0.0003(16)
C11 0.030(2) 0.0258(18) 0.0289(17) -0.0003(16) -0.0008(15) -0.0010(15)
C12 0.032(2) 0.037(2) 0.0291(19) 0.0005(18) 0.0003(16) 0.0023(18)
C13 0.039(2) 0.041(2) 0.0315(19) -0.0112(18) -0.0024(18) 0.0035(19)
C14 0.040(3) 0.039(2) 0.038(2) -0.0110(19) -0.0069(19) -0.0033(19)
C15 0.027(2) 0.039(2) 0.034(2) -0.0045(18) -0.0007(17) -0.0047(18)
C16 0.029(2) 0.0228(16) 0.0271(17) 0.0017(15) 0.0013(15) 0.0027(15)
Br1 0.0740(4) 0.0536(3) 0.0376(2) -0.0094(2) 0.0214(2) -0.0033(2)
Br2 0.0498(3) 0.0718(3) 0.0386(2) -0.0246(2) 0.00156(19) 0.0005(2)
N3 0.036(2) 0.0336(18) 0.054(2) -0.0062(17) -0.0158(16) 0.0068(15)
N4 0.0224(17) 0.0297(16) 0.0378(17) 0.0066(16) -0.0028(13) 0.0021(13)
N5 0.044(2) 0.0267(16) 0.0418(19) 0.0018(16) -0.0024(15) -0.0019(15)

loop_
_atom_type_symbol
_atom_type_description
_atom_type_scat_dispersion_real
_atom_type_scat_dispersion_imag
_atom_type_scat_source
C C 0.0033 0.0016 'International Tables Vol C Tables 4.2.6.8 and 6.1.1.4'
H H 0.0000 0.0000 'International Tables Vol C Tables 4.2.6.8 and 6.1.1.4'
N N 0.0061 0.0033 'International Tables Vol C Tables 4.2.6.8 and 6.1.1.4'
O O 0.0106 0.0060 'International Tables Vol C Tables 4.2.6.8 and 6.1.1.4'
Mn Mn 0.3368 0.7283 'International Tables Vol C Tables 4.2.6.8 and 6.1.1.4'
Br Br -0.2901 2.4595 'International Tables Vol C Tables 4.2.6.8 and 6.1.1.4'

loop_
_geom_angle_atom_site_label_1
_geom_angle_atom_site_label_2
_geom_angle_atom_site_label_3
_geom_angle
_geom_angle_site_symmetry_1
O1 Mn1 O2 93.97(11) .
O1 Mn1 N1 92.14(11) .
O2 Mn1 N1 170.64(11) .
O1 Mn1 N2 172.41(12) .
O2 Mn1 N2 91.67(11) .
N1 Mn1 N2 82.92(11) .
O1 Mn1 N5 91.17(12) .
O2 Mn1 N5 91.62(11) .
N1 Mn1 N5 95.34(12) .
N2 Mn1 N5 83.59(12) .
O1 Mn1 N3 90.53(13) .
O2 Mn1 N3 89.99(11) .
N1 Mn1 N3 82.87(11) .
N2 Mn1 N3 94.55(12) .
N5 Mn1 N3 177.57(12) .
C1 O1 Mn1 128.4(2) .
C16 O2 Mn1 129.8(2) .
C7 N1 C8 119.3(3) .
C7 N1 Mn1 126.2(3) .
C8 N1 Mn1 113.0(2) .
C10 N2 C9 120.5(3) .
C10 N2 Mn1 126.8(2) .
C9 N2 Mn1 112.0(2) .
O1 C1 C2 118.5(3) .
O1 C1 C6 124.7(3) .
C2 C1 C6 116.8(3) .
C3 C2 C1 122.2(4) .
C2 C3 C4 120.7(4) .
C5 C4 C3 119.4(4) .
C5 C4 Br1 121.2(3) .
C3 C4 Br1 119.4(3) .
C4 C5 C6 120.8(4) .
C5 C6 C1 119.9(3) .
C5 C6 C7 117.7(3) .
C1 C6 C7 122.4(3) .
N1 C7 C6 124.9(3) .
C9 C8 N1 108.5(3) .
N2 C9 C8 108.1(3) .
N2 C10 C11 124.8(3) .
C16 C11 C12 119.7(3) .
C16 C11 C10 122.8(3) .
C12 C11 C10 117.4(3) .
C13 C12 C11 120.3(4) .
C12 C13 C14 120.1(4) .
C12 C13 Br2 121.0(3) .
C14 C13 Br2 118.9(3) .
C15 C14 C13 120.5(4) .
C14 C15 C16 121.2(4) .
O2 C16 C15 117.8(3) .
O2 C16 C11 124.0(3) .
C15 C16 C11 118.2(3) .
N4 N3 Mn1 119.6(3) .
N5 N4 N3 178.4(4) 8_755
N4 N5 Mn1 119.0(3) 8_765

loop_
_geom_bond_atom_site_label_1
_geom_bond_atom_site_label_2
_geom_bond_distance
_geom_bond_site_symmetry_2
Mn1 O1 1.877(2) .
Mn1 O2 1.879(2) .
Mn1 N1 1.979(3) .
Mn1 N2 1.985(3) .
Mn1 N5 2.299(3) .
Mn1 N3 2.341(3) .
O1 C1 1.322(4) .
O2 C16 1.320(4) .
N1 C7 1.280(4) .
N1 C8 1.491(4) .
N2 C10 1.282(4) .
N2 C9 1.482(5) .
C1 C2 1.395(6) .
C1 C6 1.413(5) .
C2 C3 1.366(6) .
C3 C4 1.374(6) .
C4 C5 1.369(6) .
C4 Br1 1.893(4) .
C5 C6 1.405(5) .
C6 C7 1.446(5) .
C8 C9 1.488(5) .
C10 C11 1.450(5) .
C11 C16 1.408(5) .
C11 C12 1.413(5) .
C12 C13 1.367(5) .
C13 C14 1.390(6) .
C13 Br2 1.898(4) .
C14 C15 1.369(5) .
C15 C16 1.401(5) .
N3 N4 1.179(4) .
N4 N5 1.176(4) 8_755
N5 N4 1.176(4) 8_765
